data_1565173
loop_
_publ_author_name
'Nesterova, Oksana V.'
'Kuznetsov, Maxim L.'
'Pombeiro, Armando J. L.'
'Shul'pin, Georgiy B.'
'Nesterov, Dmytro S.'

_publ_section_title
;
 Homogeneous oxidation of C--H bonds with m-CPBA catalysed by a Co/Fe
 system: mechanistic insights from the point of view of the oxidant
;
_journal_issue 1
_journal_name_full 'Catalysis Science &amp; Technology'
_journal_page_first 282
_journal_page_last 299
_journal_paper_doi 10.1039/D1CY01991K
_journal_volume 12
_journal_year 2022
_chemical_formula_sum 'H4 N2 O3'
_chemical_formula_weight 80.05
_space_group_crystal_system orthorhombic
_space_group_IT_number 59
_space_group_name_Hall '-P 2ab 2a'
_space_group_name_H-M_alt 'P m m n :2'
_atom_sites_solution_hydrogens difmap
_audit_creation_method SHELXL-2018/3
_audit_update_record
;
2020-07-20 deposited with the CCDC.	2021-11-09 downloaded from the CCDC.
;
_cell_angle_alpha 90
_cell_angle_beta 90
_cell_angle_gamma 90
_cell_formula_units_Z 2
_cell_length_a 5.4460(6)
_cell_length_b 5.7605(8)
_cell_length_c 4.9406(6)
_cell_measurement_reflns_used 1166
_cell_measurement_temperature 296(2)
_cell_measurement_theta_max 33.02
_cell_measurement_theta_min 3.74
_cell_volume 154.99(3)
_computing_cell_refinement 'Bruker SAINT'
_computing_data_collection 'Bruker APEX3'
_computing_data_reduction 'Bruker SAINT'
_computing_structure_refinement 'SHELXL-2018/3 (Sheldrick, 2018)'
_computing_structure_solution 'SHELXT-2014/5 (Sheldrick, 2014)'
_diffrn_ambient_temperature 296(2)
_diffrn_measured_fraction_theta_full 0.959
_diffrn_measured_fraction_theta_max 0.970
_diffrn_measurement_device_type 'Bruker D8 Quest'
_diffrn_measurement_method '\f and \w scans'
_diffrn_radiation_type MoK\a
_diffrn_radiation_wavelength 0.71073
_diffrn_reflns_av_R_equivalents 0.0310
_diffrn_reflns_av_unetI/netI 0.0209
_diffrn_reflns_Laue_measured_fraction_full 0.959
_diffrn_reflns_Laue_measured_fraction_max 0.970
_diffrn_reflns_limit_h_max 7
_diffrn_reflns_limit_h_min -7
_diffrn_reflns_limit_k_max 6
_diffrn_reflns_limit_k_min -8
_diffrn_reflns_limit_l_max 6
_diffrn_reflns_limit_l_min -6
_diffrn_reflns_number 1535
_diffrn_reflns_point_group_measured_fraction_full 0.959
_diffrn_reflns_point_group_measured_fraction_max 0.970
_diffrn_reflns_theta_full 25.242
_diffrn_reflns_theta_max 29.916
_diffrn_reflns_theta_min 5.437
_exptl_absorpt_coefficient_mu 0.180
_exptl_absorpt_correction_T_max 0.7465
_exptl_absorpt_correction_T_min 0.5997
_exptl_absorpt_correction_type multi-scan
_exptl_absorpt_process_details
;
 SADABS 2016/2: Krause, L., Herbst-Irmer, R., Sheldrick G.M. & Stalke D.,
 J. Appl. Cryst. 48 (2015) 3-10
;
_exptl_crystal_colour colourless
_exptl_crystal_density_diffrn 1.715
_exptl_crystal_description block
_exptl_crystal_F_000 84
_refine_diff_density_max 0.176
_refine_diff_density_min -0.242
_refine_diff_density_rms 0.048
_refine_ls_extinction_method none
_refine_ls_goodness_of_fit_ref 1.268
_refine_ls_hydrogen_treatment refall
_refine_ls_matrix_type full
_refine_ls_number_parameters 25
_refine_ls_number_reflns 259
_refine_ls_number_restraints 0
_refine_ls_restrained_S_all 1.268
_refine_ls_R_factor_all 0.0512
_refine_ls_R_factor_gt 0.0458
_refine_ls_shift/su_max 0.003
_refine_ls_shift/su_mean 0.001
_refine_ls_structure_factor_coef Fsqd
_refine_ls_weighting_details 'w=1/[\s^2^(Fo^2^)+(0.0354P)^2^+0.0684P] where P=(Fo^2^+2Fc^2^)/3'
_refine_ls_weighting_scheme calc
_refine_ls_wR_factor_gt 0.1094
_refine_ls_wR_factor_ref 0.1114
_reflns_Friedel_coverage 0.000
_reflns_number_gt 234
_reflns_number_total 259
_reflns_threshold_expression 'I > 2\s(I)'
_cod_data_source_file d1cy01991k2.cif
_cod_data_source_block ss100
_cod_depositor_comments 'Adding full bibliography for 1565173--1565174.cif.'
_cod_original_sg_symbol_H-M 'P m m n'
_cod_database_code 1565173
_shelx_shelxl_version_number 2018/3
_shelx_space_group_comment
;
The symmetry employed for this shelxl refinement is uniquely defined
by the following loop, which should always be used as a source of
symmetry information in preference to the above space-group names.
They are only intended as comments.
;

loop_
_space_group_symop_operation_xyz
'x, y, z'
'-x+1/2, -y+1/2, z'
'-x, y+1/2, -z'
'x+1/2, -y, -z'
'-x, -y, -z'
'x-1/2, y-1/2, -z'
'x, -y-1/2, z'
'-x-1/2, y, z'

loop_
_atom_site_label
_atom_site_type_symbol
_atom_site_fract_x
_atom_site_fract_y
_atom_site_fract_z
_atom_site_U_iso_or_equiv
_atom_site_adp_type
_atom_site_occupancy
_atom_site_site_symmetry_order
_atom_site_calc_flag
_atom_site_refinement_flags_posn
_atom_site_refinement_flags_adp
_atom_site_refinement_flags_occupancy
_atom_site_disorder_assembly
_atom_site_disorder_group
O1 O 0.250000 0.750000 0.7647(3) 0.0288(6) Uani 1 4 d S T P . .
N1 N 0.250000 0.750000 0.5074(4) 0.0226(5) Uani 1 4 d S T P . .
O2 O 0.250000 0.5638(3) 0.3838(3) 0.0511(6) Uani 1 2 d S T P . .
N2 N 0.250000 0.250000 -0.0840(5) 0.0277(6) Uani 1 4 d S T P . .
H1 H 0.139(6) 0.250000 0.023(5) 0.055(8) Uiso 1 2 d S . P . .
H2 H 0.250000 0.381(7) -0.183(7) 0.072(10) Uiso 1 2 d S . P . .

loop_
_atom_site_aniso_label
_atom_site_aniso_U_11
_atom_site_aniso_U_22
_atom_site_aniso_U_33
_atom_site_aniso_U_23
_atom_site_aniso_U_13
_atom_site_aniso_U_12
O1 0.0421(11) 0.0302(10) 0.0142(8) 0.000 0.000 0.000
N1 0.0247(9) 0.0277(10) 0.0154(9) 0.000 0.000 0.000
O2 0.0727(12) 0.0435(10) 0.0370(9) -0.0219(7) 0.000 0.000
N2 0.0386(13) 0.0213(10) 0.0232(10) 0.000 0.000 0.000

loop_
_atom_type_symbol
_atom_type_description
_atom_type_scat_dispersion_real
_atom_type_scat_dispersion_imag
_atom_type_scat_source
N N 0.0061 0.0033 'International Tables Vol C Tables 4.2.6.8 and 6.1.1.4'
H H 0.0000 0.0000 'International Tables Vol C Tables 4.2.6.8 and 6.1.1.4'
O O 0.0106 0.0060 'International Tables Vol C Tables 4.2.6.8 and 6.1.1.4'

loop_
_geom_angle_atom_site_label_1
_geom_angle_atom_site_label_2
_geom_angle_atom_site_label_3
_geom_angle
_geom_angle_site_symmetry_1
_geom_angle_site_symmetry_3
_geom_angle_publ_flag
O2 N1 O2 120.7(2) . 2_565 ?
O2 N1 O1 119.65(11) . . ?
O2 N1 O1 119.65(11) 2_565 . ?
H1 N2 H2 111.1(17) . . ?
H1 N2 H1 97(4) . 2 ?
H2 N2 H1 111.1(17) . 2 ?
H1 N2 H2 111.1(17) . 2 ?
H2 N2 H2 114(4) . 2 ?
H1 N2 H2 111.1(17) 2 2 ?

loop_
_geom_bond_atom_site_label_1
_geom_bond_atom_site_label_2
_geom_bond_distance
_geom_bond_site_symmetry_2
_geom_bond_publ_flag
O1 N1 1.271(2) . ?
N1 O2 1.2343(18) . ?
N1 O2 1.2343(18) 2_565 ?
N2 H1 0.80(3) . ?
N2 H2 0.90(4) . ?
N2 H1 0.80(3) 2 ?
N2 H2 0.90(4) 2 ?

loop_
_geom_hbond_atom_site_label_D
_geom_hbond_atom_site_label_H
_geom_hbond_atom_site_label_A
_geom_hbond_distance_DH
_geom_hbond_distance_HA
_geom_hbond_distance_DA
_geom_hbond_angle_DHA
_geom_hbond_site_symmetry_A
_geom_hbond_publ_flag
N2 H1 O2 0.80(3) 2.609(18) 2.934(2) 106.1(18) . yes
N2 H2 O1 0.90(4) 2.14(4) 2.9757(8) 154(3) 1_554 yes
N2 H1 O2 0.80(3) 2.609(18) 2.934(2) 106.1(18) 2 yes
